data_7252015
loop_
_publ_author_name
'Dragancea, Diana'
'Talmaci, Natalia'
'Shova, Sergiu'
'Hanganu, Anamaria'
'Grabowsky, Simon'
'Decurtins, Silvio'
'Liu, Shi-Xia'
'Baca, Svetlana G.'

_publ_section_title
;
 Oxidovanadium(v) coordination compounds based on
 1,5-bis(2-hydroxy-3-methoxybenzylidene)carbohydrazide: from discrete to
 polymeric assemblies
;
_journal_issue 30
_journal_name_full 'RSC Advances'
_journal_page_first 27906
_journal_page_last 27914
_journal_paper_doi 10.1039/D6RA02540D
_journal_volume 16
_journal_year 2026
_chemical_formula_moiety 'C17 H17.5 Cs2 N4 O11 V2'
_chemical_formula_sum 'C17 H17.5 Cs2 N4 O11 V2'
_chemical_formula_weight 821.55
_space_group_crystal_system monoclinic
_space_group_IT_number 15
_space_group_name_Hall '-C 2yc'
_space_group_name_H-M_alt 'C 1 2/c 1'
_atom_sites_solution_hydrogens mixed
_atom_sites_solution_primary dual
_audit_creation_date 2026-01-04
_audit_creation_method
;
Olex2 1.5
(compiled 2025.07.13 svn.rb7424aed for OlexSys, GUI svn.r7314)
;
_audit_update_record
;
2026-01-25 deposited with the CCDC.	2026-04-30 downloaded from the CCDC.
;
_cell_angle_alpha 90
_cell_angle_beta 111.6230(10)
_cell_angle_gamma 90
_cell_formula_units_Z 8
_cell_length_a 16.2470(2)
_cell_length_b 16.4323(2)
_cell_length_c 19.9683(2)
_cell_measurement_reflns_used 14013
_cell_measurement_temperature 199.9(4)
_cell_measurement_theta_max 76.0150
_cell_measurement_theta_min 3.9530
_cell_volume 4955.90(10)
_computing_cell_refinement 'CrysAlisPro 1.171.43.119a (Rigaku OD, 2024)'
_computing_data_collection 'CrysAlisPro system (CCD 42.100a 64-bit (release 16-08-2023))'
_computing_data_reduction 'CrysAlisPro 1.171.43.119a (Rigaku OD, 2024)'
_computing_molecular_graphics 'Olex2 1.5 (Dolomanov et al., 2009)'
_computing_publication_material 'Olex2 1.5 (Dolomanov et al., 2009)'
_computing_structure_refinement 'SHELXL 2018/3 (Sheldrick, 2015)'
_computing_structure_solution 'SHELXT 2018/2 (Sheldrick, 2018)'
_diffrn_ambient_environment N~2~
_diffrn_ambient_temperature 199.9(4)
_diffrn_detector 'Hybrid Pixel Array Detector'
_diffrn_detector_area_resol_mean 10.0000
_diffrn_detector_type HyPix
_diffrn_measured_fraction_theta_full 0.998
_diffrn_measured_fraction_theta_max 0.998
_diffrn_measurement_details
;
List of Runs (angles in degrees, time in seconds):

  # Type    Start    End  Width  t~exp~   \w     \q     \k     \f   Frames
#--------------------------------------------------------------------------
  1  \w    -51.00 -26.00   0.50    1.00    --  -91.75  45.00  90.00   50
  2  \w    -75.00 -22.00   0.50    1.00    --  -91.75  65.00  -6.00  106
  3  \w    -46.00 -21.00   0.50    1.00    --  -91.75  45.00 -90.00   50
  4  \w    -50.00 -20.00   0.50    1.00    --  -91.75  45.00-180.00   60
  5  \w    -50.00 -20.00   0.50    1.00    --  -91.75  45.00 150.00   60
  6  \w    -41.00  17.00   0.50    0.50    --  -47.88  65.00  -6.00  116
  7  \w     49.00  93.00   0.50    0.50    --   47.88-125.00  30.00   88
  8  \w   -119.00 -30.00   0.50    0.50    --  -47.88 -65.00-141.00  178
  9  \w   -159.00-102.00   0.50    1.00    --  -91.75 -65.00-141.00  114
 10  \w   -161.00 -79.00   0.50    1.00    --  -91.75 -45.00 -90.00  164
 11  \w     41.00  73.00   0.50    1.00    --  106.56 -65.00-141.00   64
 12  \w     34.00  59.00   0.50    1.00    --  106.56 -61.00 -90.00   50
 13  \w     39.00  65.00   0.50    1.00    --  106.56 -61.00   0.00   52
 14  \w     34.00  66.00   0.50    1.00    --  106.56 -61.00  90.00   64
 15  \w     43.00  69.00   0.50    1.00    --  106.56 -61.00 150.00   52
 16  \w     97.00 178.00   0.50    1.00    --  106.56  45.00  90.00  162
 17  \w    133.00 178.00   0.50    1.00    --  106.56  65.00  -6.00   90
 18  \w    100.00 167.00   0.50    1.00    --  106.56  77.00 -60.00  134
 19  \w     50.00  76.00   0.50    0.50    --   47.88  65.00  -6.00   52
 20  \w    -26.00  17.00   0.50    0.50    --   47.88 -19.00  60.00   86
 21  \w     -3.00  31.00   0.50    0.50    --   47.88 -65.00-141.00   68
 22  \w     97.00 122.00   0.50    1.00    --  106.56 125.00  30.00   50
 23  \w    150.00 176.00   0.50    1.00    --  106.56 125.00  30.00   52
;
_diffrn_measurement_device 'four-circle diffractometer'
_diffrn_measurement_device_type 'XtaLAB Synergy, Dualflex, HyPix'
_diffrn_measurement_method '\w scans'
_diffrn_orient_matrix_type 'CrysAlisPro convention (1999,Acta A55,543-557)'
_diffrn_orient_matrix_UB_11 0.0023133000
_diffrn_orient_matrix_UB_12 0.0194290000
_diffrn_orient_matrix_UB_13 -0.0747890000
_diffrn_orient_matrix_UB_21 0.0692042000
_diffrn_orient_matrix_UB_22 -0.0677003000
_diffrn_orient_matrix_UB_23 0.0101733000
_diffrn_orient_matrix_UB_31 -0.0749211000
_diffrn_orient_matrix_UB_32 -0.0618021000
_diffrn_orient_matrix_UB_33 -0.0345779000
_diffrn_radiation_monochromator mirror
_diffrn_radiation_probe x-ray
_diffrn_radiation_type 'Cu K\a'
_diffrn_radiation_wavelength 1.54184
_diffrn_reflns_av_R_equivalents 0.0399
_diffrn_reflns_av_unetI/netI 0.0282
_diffrn_reflns_Laue_measured_fraction_full 0.998
_diffrn_reflns_Laue_measured_fraction_max 0.998
_diffrn_reflns_limit_h_max 17
_diffrn_reflns_limit_h_min -19
_diffrn_reflns_limit_k_max 18
_diffrn_reflns_limit_k_min -19
_diffrn_reflns_limit_l_max 23
_diffrn_reflns_limit_l_min -23
_diffrn_reflns_number 15673
_diffrn_reflns_point_group_measured_fraction_full 0.998
_diffrn_reflns_point_group_measured_fraction_max 0.998
_diffrn_reflns_theta_full 66.581
_diffrn_reflns_theta_max 66.581
_diffrn_reflns_theta_min 3.975
_diffrn_source 'micro-focus sealed X-ray tube'
_diffrn_source_type 'PhotonJet (Cu) X-ray Source'
_exptl_absorpt_coefficient_mu 29.472
_exptl_absorpt_correction_T_max 0.362
_exptl_absorpt_correction_T_min 0.057
_exptl_absorpt_correction_type gaussian
_exptl_absorpt_process_details
;
CrysAlisPro 1.171.43.119a (Rigaku Oxford Diffraction, 2024)
Numerical absorption correction based on gaussian integration over
a multifaceted crystal model
Empirical absorption correction using spherical harmonics,
implemented in SCALE3 ABSPACK scaling algorithm.
;
_exptl_crystal_colour 'clear light orange'
_exptl_crystal_density_diffrn 2.202
_exptl_crystal_description prism
_exptl_crystal_F_000 3132
_exptl_crystal_size_max 0.2
_exptl_crystal_size_mid 0.15
_exptl_crystal_size_min 0.08
_refine_diff_density_max 1.198
_refine_diff_density_min -1.353
_refine_diff_density_rms 0.134
_refine_ls_extinction_method none
_refine_ls_goodness_of_fit_ref 1.030
_refine_ls_hydrogen_treatment constr
_refine_ls_matrix_type full
_refine_ls_number_parameters 332
_refine_ls_number_reflns 4377
_refine_ls_number_restraints 1
_refine_ls_restrained_S_all 1.030
_refine_ls_R_factor_all 0.0339
_refine_ls_R_factor_gt 0.0332
_refine_ls_shift/su_max 0.001
_refine_ls_shift/su_mean 0.000
_refine_ls_structure_factor_coef Fsqd
_refine_ls_weighting_details 'w=1/[\s^2^(Fo^2^)+(0.0660P)^2^+9.5809P] where P=(Fo^2^+2Fc^2^)/3'
_refine_ls_weighting_scheme calc
_refine_ls_wR_factor_gt 0.0905
_refine_ls_wR_factor_ref 0.0913
_reflns_Friedel_coverage 0.000
_reflns_number_gt 4238
_reflns_number_total 4377
_reflns_threshold_expression 'I > 2\s(I)'
_cod_data_source_file d6ra02540d2.cif
_cod_data_source_block shs_251_didr_auto
_cod_original_cell_volume 4955.89(10)
_cod_original_formula_sum 'C17 H17.50 Cs2 N4 O11 V2'
_cod_database_code 7252015
_shelx_shelxl_version_number 2018/3
_chemical_oxdiff_formula C17H11Cs2N4O11V2
_chemical_oxdiff_usercomment DD30_52
_shelx_space_group_comment
;
The symmetry employed for this shelxl refinement is uniquely defined
by the following loop, which should always be used as a source of
symmetry information in preference to the above space-group names.
They are only intended as comments.
;
_shelx_estimated_absorpt_t_max 0.201
_shelx_estimated_absorpt_t_min 0.067
_reflns_odcompleteness_completeness 99.80
_reflns_odcompleteness_iscentric 1
_reflns_odcompleteness_theta 66.97
_olex2_refinement_description
;
1. Fixed Uiso
 At 1.2 times of:
  All C(H) groups, {H3WC,H3WD} of O3WX, {H3WA,H3WB} of O3W, All O(H) groups
 At 1.5 times of:
  All C(H,H,H) groups, {H1WA,H1WB} of O1W
2. Restrained distances
 Cs1-O3W \\sim Cs1-O3WX
 with sigma of 0.01
3. Uiso/Uaniso restraints and constraints
Uiso(O3W) = Uiso(O3WX)
Uanis(Cs1X) = Uanis(Cs1)
4. Others
 Sof(Cs1X)=1-FVAR(1)
 Sof(Cs1)=FVAR(1)
 Fixed Sof: H2W(0.5) O3W(0.25) H3WA(0.25) H3WB(0.25) O3WX(0.25) H3WC(0.25)
 H3WD(0.25)
5.a Riding coordinates:
 O1W(H1WA,H1WB), O2W(H2W), O3W(H3WA,H3WB), O3WX(H3WC,H3WD)
5.b Aromatic/amide H refined with riding coordinates:
 C3(H3), C4(H4), C5(H5), C8(H8), C10(H10), C12(H12), C13(H13), C14(H14)
5.c Idealised Me refined as rotating group:
 C1(H1A,H1B,H1C), C17(H17A,H17B,H17C)
;
_olex2_submission_special_instructions 'No special instructions were received'
_oxdiff_exptl_absorpt_empirical_details
;
Empirical correction (ABSPACK) includes:
- Absorption correction using spherical harmonics
- Frame scaling
;
_oxdiff_exptl_absorpt_empirical_full_max 1.855
_oxdiff_exptl_absorpt_empirical_full_min 0.461

loop_
_space_group_symop_operation_xyz
'x, y, z'
'-x, y, -z+1/2'
'x+1/2, y+1/2, z'
'-x+1/2, y+1/2, -z+1/2'
'-x, -y, -z'
'x, -y, z-1/2'
'-x+1/2, -y+1/2, -z'
'x+1/2, -y+1/2, z-1/2'

loop_
_atom_site_label
_atom_site_type_symbol
_atom_site_fract_x
_atom_site_fract_y
_atom_site_fract_z
_atom_site_U_iso_or_equiv
_atom_site_adp_type
_atom_site_occupancy
_atom_site_site_symmetry_order
_atom_site_calc_flag
_atom_site_refinement_flags_posn
_atom_site_refinement_flags_adp
_atom_site_refinement_flags_occupancy
_atom_site_disorder_assembly
_atom_site_disorder_group
Cs1X Cs 0.8303(6) 0.0599(6) 0.7759(3) 0.0352(2) Uani 0.103(7) 1 d . . P . .
Cs1 Cs 0.84892(10) 0.07797(9) 0.77114(3) 0.0352(2) Uani 0.897(7) 1 d D . P . .
Cs2 Cs 0.14620(2) 0.30841(2) 0.36887(2) 0.02737(10) Uani 1 1 d . . . . .
V1 V 0.63439(4) 0.21127(4) 0.67854(3) 0.02306(15) Uani 1 1 d . . . . .
V2 V 0.40081(4) 0.35129(4) 0.47630(3) 0.02190(15) Uani 1 1 d . . . . .
O1 O 0.74617(19) -0.01830(17) 0.63627(15) 0.0350(6) Uani 1 1 d . . . . .
O1W O 0.8960(2) 0.2869(2) 0.8147(2) 0.0544(9) Uani 1 1 d . . . . .
H1WA H 0.841169 0.302068 0.796312 0.082 Uiso 1 1 d R U . . .
H1WB H 0.880839 0.286668 0.856382 0.082 Uiso 1 1 d R U . . .
O2W O 1.000000 -0.0079(3) 0.750000 0.0416(10) Uani 1 2 d S T P A .
H2W H 0.980860 -0.042412 0.713750 0.050 Uiso 0.5 1 d R U P . .
O2 O 0.68088(16) 0.12915(16) 0.63596(14) 0.0274(5) Uani 1 1 d . . . . .
O3W O 1.000000 0.2060(8) 0.750000 0.081(3) Uiso 0.5 2 d DS . P A 1
H3WA H 1.014400 0.242687 0.780510 0.097 Uiso 0.25 1 d R U P . .
H3WB H 0.977670 0.238617 0.712740 0.097 Uiso 0.25 1 d R U P . .
O3WX O 0.9620(12) 0.2150(10) 0.7147(11) 0.081(3) Uiso 0.25 1 d D . P A 2
H3WC H 0.980689 0.256258 0.744810 0.097 Uiso 0.25 1 d R U P . .
H3WD H 0.934729 0.240918 0.675839 0.097 Uiso 0.25 1 d R U P . .
O3 O 0.72396(17) 0.22402(17) 0.75192(14) 0.0297(6) Uani 1 1 d . . . . .
O4 O 0.55972(17) 0.16785(19) 0.70234(15) 0.0333(6) Uani 1 1 d . . . . .
O5 O 0.60461(18) 0.32728(17) 0.67659(14) 0.0309(6) Uani 1 1 d . . . . .
O6 O 0.44432(18) 0.33859(18) 0.41508(14) 0.0323(6) Uani 1 1 d . . . . .
O7 O 0.33927(17) 0.27229(17) 0.47569(15) 0.0329(6) Uani 1 1 d . . . . .
O8 O 0.30812(19) 0.42561(16) 0.42777(16) 0.0363(7) Uani 1 1 d . . . . .
O9 O 0.1842(2) 0.49034(18) 0.31501(16) 0.0415(7) Uani 1 1 d . . . . .
N1 N 0.55191(19) 0.23695(19) 0.56769(16) 0.0241(6) Uani 1 1 d . . . . .
N2 N 0.5069(2) 0.31012(18) 0.56020(17) 0.0252(7) Uani 1 1 d . . . . .
N3 N 0.5080(2) 0.42826(19) 0.62336(18) 0.0295(7) Uani 1 1 d . . . . .
N4 N 0.4406(2) 0.44565(19) 0.55664(17) 0.0249(6) Uani 1 1 d . . . . .
C1 C 0.7758(3) -0.1008(3) 0.6397(3) 0.0379(10) Uani 1 1 d . . . . .
H1A H 0.802921 -0.109193 0.603765 0.057 Uiso 1 1 calc R U . . .
H1B H 0.725243 -0.137604 0.629712 0.057 Uiso 1 1 calc R U . . .
H1C H 0.819503 -0.111927 0.687861 0.057 Uiso 1 1 calc R U . . .
C2 C 0.6801(2) 0.0060(2) 0.5736(2) 0.0265(8) Uani 1 1 d . . . . .
C3 C 0.6470(3) -0.0413(3) 0.5127(2) 0.0328(9) Uani 1 1 d . . . . .
H3 H 0.669853 -0.094424 0.512522 0.039 Uiso 1 1 calc R U . . .
C4 C 0.5796(3) -0.0114(3) 0.4509(2) 0.0337(9) Uani 1 1 d . . . . .
H4 H 0.557399 -0.043991 0.408684 0.040 Uiso 1 1 calc R U . . .
C5 C 0.5459(3) 0.0647(2) 0.4515(2) 0.0307(8) Uani 1 1 d . . . . .
H5 H 0.500782 0.085074 0.409406 0.037 Uiso 1 1 calc R U . . .
C6 C 0.5775(2) 0.1133(2) 0.5142(2) 0.0259(7) Uani 1 1 d . . . . .
C7 C 0.6456(2) 0.0849(2) 0.5756(2) 0.0255(8) Uani 1 1 d . . . . .
C8 C 0.5348(2) 0.1905(2) 0.5124(2) 0.0244(8) Uani 1 1 d . . . . .
H8 H 0.491791 0.208015 0.467930 0.029 Uiso 1 1 calc R U . . .
C9 C 0.5403(2) 0.3553(2) 0.6207(2) 0.0261(7) Uani 1 1 d . . . . .
C10 C 0.4101(2) 0.5193(2) 0.5515(2) 0.0278(8) Uani 1 1 d . . . . .
H10 H 0.434971 0.553681 0.592306 0.033 Uiso 1 1 calc R U . . .
C11 C 0.3420(2) 0.5535(2) 0.4893(2) 0.0271(8) Uani 1 1 d . . . . .
C12 C 0.3235(3) 0.6370(2) 0.4898(2) 0.0343(9) Uani 1 1 d . . . . .
H12 H 0.355478 0.669166 0.530680 0.041 Uiso 1 1 calc R U . . .
C13 C 0.2592(3) 0.6723(3) 0.4314(3) 0.0406(10) Uani 1 1 d . . . . .
H13 H 0.247229 0.728788 0.431909 0.049 Uiso 1 1 calc R U . . .
C14 C 0.2116(3) 0.6254(3) 0.3714(2) 0.0363(9) Uani 1 1 d . . . . .
H14 H 0.167626 0.650062 0.330885 0.044 Uiso 1 1 calc R U . . .
C15 C 0.2286(3) 0.5421(2) 0.3708(2) 0.0310(8) Uani 1 1 d . . . . .
C16 C 0.2945(2) 0.5058(2) 0.4297(2) 0.0284(8) Uani 1 1 d . . . . .
C17 C 0.1208(4) 0.5257(3) 0.2511(3) 0.0566(14) Uani 1 1 d . . . . .
H17A H 0.095716 0.483093 0.214927 0.085 Uiso 1 1 calc R U . . .
H17B H 0.149975 0.566739 0.231939 0.085 Uiso 1 1 calc R U . . .
H17C H 0.073254 0.551382 0.262748 0.085 Uiso 1 1 calc R U . . .

loop_
_atom_site_aniso_label
_atom_site_aniso_U_11
_atom_site_aniso_U_22
_atom_site_aniso_U_33
_atom_site_aniso_U_23
_atom_site_aniso_U_13
_atom_site_aniso_U_12
Cs1X 0.0274(3) 0.0423(4) 0.02621(18) -0.00867(17) -0.00144(17) 0.0089(3)
Cs1 0.0274(3) 0.0423(4) 0.02621(18) -0.00867(17) -0.00144(17) 0.0089(3)
Cs2 0.02473(15) 0.03042(16) 0.02203(16) -0.00071(8) 0.00284(11) 0.00239(8)
V1 0.0199(3) 0.0277(3) 0.0156(3) -0.0006(2) -0.0005(2) 0.0031(2)
V2 0.0216(3) 0.0197(3) 0.0179(3) 0.0006(2) -0.0003(2) 0.0001(2)
O1 0.0364(14) 0.0292(15) 0.0260(14) -0.0036(11) -0.0043(12) 0.0107(12)
O1W 0.0428(18) 0.053(2) 0.056(2) 0.0148(17) 0.0053(16) -0.0037(16)
O2W 0.058(3) 0.036(2) 0.039(2) 0.000 0.028(2) 0.000
O2 0.0252(12) 0.0282(13) 0.0209(13) -0.0055(10) -0.0010(10) 0.0043(10)
O3 0.0242(12) 0.0346(15) 0.0214(13) -0.0029(11) -0.0020(10) 0.0039(11)
O4 0.0258(13) 0.0439(16) 0.0260(14) 0.0021(12) 0.0045(11) 0.0005(12)
O5 0.0327(14) 0.0296(14) 0.0196(13) -0.0042(11) -0.0032(11) 0.0066(11)
O6 0.0322(14) 0.0401(16) 0.0193(13) 0.0039(11) 0.0033(11) 0.0031(12)
O7 0.0266(13) 0.0266(14) 0.0367(16) 0.0075(11) 0.0014(11) -0.0017(11)
O8 0.0345(15) 0.0218(14) 0.0354(16) -0.0009(11) -0.0071(12) 0.0058(11)
O9 0.0409(16) 0.0293(15) 0.0362(17) 0.0038(12) -0.0069(13) 0.0057(13)
N1 0.0232(14) 0.0238(15) 0.0194(15) 0.0011(12) 0.0011(12) 0.0036(12)
N2 0.0259(15) 0.0228(16) 0.0179(16) -0.0019(11) -0.0023(13) 0.0048(12)
N3 0.0294(16) 0.0255(17) 0.0242(17) -0.0040(12) -0.0011(13) 0.0026(13)
N4 0.0238(15) 0.0250(16) 0.0201(15) -0.0011(12) 0.0016(12) 0.0008(12)
C1 0.037(2) 0.025(2) 0.042(2) 0.0051(18) 0.0029(18) 0.0098(17)
C2 0.0242(16) 0.0254(19) 0.0254(19) 0.0001(15) 0.0039(15) 0.0054(14)
C3 0.0320(19) 0.029(2) 0.034(2) -0.0036(17) 0.0083(17) 0.0038(16)
C4 0.037(2) 0.037(2) 0.0222(19) -0.0090(16) 0.0048(16) 0.0021(17)
C5 0.0316(19) 0.032(2) 0.022(2) -0.0027(16) 0.0032(16) 0.0058(16)
C6 0.0270(17) 0.0260(19) 0.0208(18) -0.0002(14) 0.0043(14) 0.0014(15)
C7 0.0251(17) 0.0265(19) 0.0218(19) -0.0015(14) 0.0051(15) 0.0000(14)
C8 0.0256(17) 0.0217(18) 0.0186(18) -0.0001(13) -0.0003(14) 0.0028(13)
C9 0.0231(16) 0.0295(19) 0.0202(18) -0.0019(14) 0.0015(14) 0.0016(14)
C10 0.0261(17) 0.0242(19) 0.029(2) -0.0039(15) 0.0057(15) -0.0018(15)
C11 0.0261(18) 0.0193(18) 0.035(2) 0.0033(15) 0.0100(16) 0.0015(14)
C12 0.037(2) 0.0204(19) 0.042(2) -0.0029(17) 0.0106(18) 0.0004(16)
C13 0.040(2) 0.0213(19) 0.058(3) 0.0046(19) 0.015(2) 0.0079(17)
C14 0.0306(19) 0.031(2) 0.042(2) 0.0093(18) 0.0068(18) 0.0062(17)
C15 0.0279(18) 0.0251(19) 0.034(2) 0.0055(16) 0.0048(16) 0.0021(15)
C16 0.0253(17) 0.0247(19) 0.034(2) 0.0030(16) 0.0092(16) 0.0025(14)
C17 0.056(3) 0.040(3) 0.046(3) 0.008(2) -0.014(2) 0.011(2)

loop_
_atom_type_symbol
_atom_type_description
_atom_type_scat_dispersion_real
_atom_type_scat_dispersion_imag
_atom_type_scat_source
C C 0.0181 0.0091 'International Tables Vol C Tables 4.2.6.8 and 6.1.1.4'
H H 0.0000 0.0000 'International Tables Vol C Tables 4.2.6.8 and 6.1.1.4'
Cs Cs -0.7457 7.9052 'International Tables Vol C Tables 4.2.6.8 and 6.1.1.4'
N N 0.0311 0.0180 'International Tables Vol C Tables 4.2.6.8 and 6.1.1.4'
O O 0.0492 0.0322 'International Tables Vol C Tables 4.2.6.8 and 6.1.1.4'
V V 0.0687 2.1097 'International Tables Vol C Tables 4.2.6.8 and 6.1.1.4'

loop_
_exptl_crystal_face_index_h
_exptl_crystal_face_index_k
_exptl_crystal_face_index_l
_exptl_crystal_face_perp_dist
-10 -1 1 0.0345
-10 2 2 0.0346
-1 10 4 0.1139
-1 0 -11 0.0588
-7 -8 4 0.0730
6 8 -7 0.0856
1 0 11 0.0846
-10 0 9 0.0614
10 0 -9 0.0360
10 0 -3 0.0329
7 -8 -6 0.0741
7 7 2 0.0811
-1 -10 3 0.0660
7 0 5 0.0488

loop_
_geom_angle_atom_site_label_1
_geom_angle_atom_site_label_2
_geom_angle_atom_site_label_3
_geom_angle
_geom_angle_site_symmetry_1
_geom_angle_site_symmetry_3
_geom_angle_publ_flag
Cs1 Cs1X H2W 34.49(16) 2_756 2_756 ?
Cs1 Cs1X H17B 138.1(7) 2_756 8_556 ?
O1 Cs1X Cs1 90.0(2) . 2_756 ?
O1 Cs1X O2W 79.59(15) . . ?
O1 Cs1X H2W 86.29(14) . 2_756 ?
O1 Cs1X O2 51.40(10) . . ?
O1 Cs1X O3WX 96.3(4) . . ?
O1 Cs1X O3 101.25(15) . . ?
O1 Cs1X O6 169.5(5) . 8_556 ?
O1 Cs1X O8 139.9(5) . 8_556 ?
O1 Cs1X N3 105.74(18) . 4_646 ?
O1 Cs1X H17B 55.4(6) . 8_556 ?
O2W Cs1X Cs1 23.50(16) . 2_756 ?
O2W Cs1X H2W 14.66(3) . 2_756 ?
O2W Cs1X O3WX 63.9(4) . . ?
O2W Cs1X O8 125.97(16) . 8_556 ?
O2W Cs1X N3 49.64(10) . 4_646 ?
O2W Cs1X H17B 117.0(7) . 8_556 ?
H2W Cs1X H17B 112.2 2_756 8_556 ?
O2 Cs1X Cs1 106.9(3) . 2_756 ?
O2 Cs1X O2W 114.3(2) . . ?
O2 Cs1X H2W 127.4(2) . 2_756 ?
O2 Cs1X O3WX 79.3(4) . . ?
O2 Cs1X O6 126.4(3) . 8_556 ?
O2 Cs1X O8 119.6(2) . 8_556 ?
O2 Cs1X N3 156.81(18) . 4_646 ?
O2 Cs1X H17B 71.8(2) . 8_556 ?
O3 Cs1X Cs1 114.8(3) . 2_756 ?
O3 Cs1X O2W 137.3(5) . . ?
O3 Cs1X H2W 149.0(5) . 2_756 ?
O3 Cs1X O2 49.96(10) . . ?
O3 Cs1X O3WX 73.7(4) . . ?
O3 Cs1X O6 78.11(17) . 8_556 ?
O3 Cs1X O8 80.36(14) . 8_556 ?
O3 Cs1X N3 153.0(2) . 4_646 ?
O3 Cs1X H17B 96.4(5) . 8_556 ?
O6 Cs1X Cs1 80.9(2) 8_556 2_756 ?
O6 Cs1X O2W 93.7(2) 8_556 . ?
O6 Cs1X H2W 89.11(19) 8_556 2_756 ?
O6 Cs1X O3WX 73.4(4) 8_556 . ?
O6 Cs1X O8 50.57(10) 8_556 8_556 ?
O6 Cs1X N3 75.21(13) 8_556 4_646 ?
O6 Cs1X H17B 135.0(7) 8_556 8_556 ?
O8 Cs1X Cs1 126.14(18) 8_556 2_756 ?
O8 Cs1X H2W 112.96(15) 8_556 2_756 ?
O8 Cs1X O3WX 121.9(4) 8_556 . ?
O8 Cs1X N3 79.62(17) 8_556 4_646 ?
O8 Cs1X H17B 84.5(6) 8_556 8_556 ?
O9 Cs1X Cs1 165.0(2) 8_556 2_756 ?
O9 Cs1X O1 89.4(3) 8_556 . ?
O9 Cs1X O2W 142.4(4) 8_556 . ?
O9 Cs1X H2W 130.5(3) 8_556 2_756 ?
O9 Cs1X O2 84.4(2) 8_556 . ?
O9 Cs1X O3WX 153.6(4) 8_556 . ?
O9 Cs1X O3 79.95(18) 8_556 . ?
O9 Cs1X O6 100.7(2) 8_556 8_556 ?
O9 Cs1X O8 51.01(18) 8_556 8_556 ?
O9 Cs1X N3 101.0(3) 8_556 4_646 ?
O9 Cs1X H17B 35.4(7) 8_556 8_556 ?
N3 Cs1X Cs1 64.84(17) 4_646 2_756 ?
N3 Cs1X H2W 35.05(8) 4_646 2_756 ?
N3 Cs1X O3WX 102.2(4) 4_646 . ?
N3 Cs1X H17B 99.5(4) 4_646 8_556 ?
O1 Cs1 O1W 135.90(9) . . ?
O1 Cs1 H2W 66.9 . . ?
O1 Cs1 H2W 86.42(6) . 2_756 ?
O1 Cs1 O2 50.41(7) . . ?
O1 Cs1 O3W 113.64(10) . . ?
O1 Cs1 O3WX 104.0(4) . . ?
O1 Cs1 O3WX 123.3(3) . 2_756 ?
O1 Cs1 O3 100.02(7) . . ?
O1 Cs1 O6 173.82(12) . 8_556 ?
O1 Cs1 O8 124.89(11) . 8_556 ?
O1 Cs1 O9 79.86(9) . 8_556 ?
O1 Cs1 N3 101.16(8) . 4_646 ?
O1W Cs1 H2W 122.5 . . ?
O1W Cs1 H2W 117.14(10) . 2_756 ?
O1W Cs1 O3WX 45.79(18) . 2_756 ?
O2W Cs1 O1 80.83(7) . . ?
O2W Cs1 O1W 112.12(11) . . ?
O2W Cs1 H2W 13.9 . . ?
O2W Cs1 H2W 14.885(16) . 2_756 ?
O2W Cs1 O2 119.97(5) . . ?
O2W Cs1 O3W 66.7(2) . . ?
O2W Cs1 O3WX 66.45(19) . 2_756 ?
O2W Cs1 O3WX 71.9(4) . . ?
O2W Cs1 O3 152.69(12) . . ?
O2W Cs1 O6 100.78(7) . 8_556 ?
O2W Cs1 O8 124.39(6) . 8_556 ?
O2W Cs1 O9 131.57(11) . 8_556 ?
O2W Cs1 N3 49.98(7) . 4_646 ?
H2W Cs1 H2W 23.1 . 2_756 ?
O2 Cs1 O1W 89.55(8) . . ?
O2 Cs1 H2W 108.6 . . ?
O2 Cs1 H2W 131.55(5) . 2_756 ?
O2 Cs1 O3W 99.57(11) . . ?
O2 Cs1 O3WX 109.3(3) . 2_756 ?
O2 Cs1 O3WX 86.7(4) . . ?
O2 Cs1 O8 112.75(8) . 8_556 ?
O2 Cs1 O9 77.76(8) . 8_556 ?
O2 Cs1 N3 150.67(9) . 4_646 ?
O3W Cs1 O1W 47.78(18) . . ?
O3W Cs1 H2W 75.1 . . ?
O3W Cs1 H2W 76.30(19) . 2_756 ?
O3W Cs1 O3WX 10.8(3) . 2_756 ?
O3W Cs1 O8 121.25(10) . 8_556 ?
O3W Cs1 N3 99.25(15) . 4_646 ?
O3WX Cs1 O1W 48.6(4) . . ?
O3WX Cs1 H2W 77.7 . . ?
O3WX Cs1 H2W 76.9 2_756 . ?
O3WX Cs1 N3 110.4(4) . 4_646 ?
O3 Cs1 O1W 49.40(8) . . ?
O3 Cs1 H2W 151.5 . . ?
O3 Cs1 H2W 164.86(12) . 2_756 ?
O3 Cs1 O2 50.49(7) . . ?
O3 Cs1 O3W 88.57(19) . . ?
O3 Cs1 O3WX 81.5(4) . . ?
O3 Cs1 O3WX 91.5(2) . 2_756 ?
O3 Cs1 O8 77.67(7) . 8_556 ?
O3 Cs1 O9 74.70(8) . 8_556 ?
O3 Cs1 N3 152.13(8) . 4_646 ?
O6 Cs1 O1W 49.08(9) 8_556 . ?
O6 Cs1 H2W 93.74(7) 8_556 2_756 ?
O6 Cs1 H2W 114.5 8_556 . ?
O6 Cs1 O2 131.68(8) 8_556 . ?
O6 Cs1 O3W 72.33(9) 8_556 . ?
O6 Cs1 O3WX 82.1(4) 8_556 . ?
O6 Cs1 O3WX 62.5(3) 8_556 2_756 ?
O6 Cs1 O3 81.33(7) 8_556 . ?
O6 Cs1 O8 49.34(7) 8_556 8_556 ?
O6 Cs1 O9 94.77(8) 8_556 8_556 ?
O6 Cs1 N3 75.78(8) 8_556 4_646 ?
O8 Cs1 O1W 83.67(8) 8_556 . ?
O8 Cs1 H2W 130.8 8_556 . ?
O8 Cs1 H2W 109.96(6) 8_556 2_756 ?
O8 Cs1 O3WX 111.8(3) 8_556 2_756 ?
O8 Cs1 N3 75.41(8) 8_556 4_646 ?
O9 Cs1 O1W 112.66(9) 8_556 . ?
O9 Cs1 H2W 124.3 8_556 . ?
O9 Cs1 H2W 120.14(9) 8_556 2_756 ?
O9 Cs1 O3W 160.44(18) 8_556 . ?
O9 Cs1 O3WX 155.4(2) 8_556 2_756 ?
O9 Cs1 O3WX 156.2(4) 8_556 . ?
O9 Cs1 O8 45.94(7) 8_556 8_556 ?
O9 Cs1 N3 91.43(9) 8_556 4_646 ?
N3 Cs1 O1W 119.71(8) 4_646 . ?
N3 Cs1 H2W 55.6 4_646 . ?
N3 Cs1 H2W 35.11(6) 4_646 2_756 ?
N3 Cs1 O3WX 91.9(3) 4_646 2_756 ?
Cs1X Cs2 Cs1 5.13(14) 8_455 8_455 ?
Cs1X Cs2 H1A 111.4(5) 8_455 5_656 ?
Cs1 Cs2 H1A 106.3(5) 8_455 5_656 ?
V1 Cs2 Cs1X 137.60(10) 7_556 8_455 ?
V1 Cs2 Cs1 140.420(17) 7_556 8_455 ?
V1 Cs2 V2 70.198(11) 7_556 7_556 ?
V1 Cs2 H1A 98.0(3) 7_556 5_656 ?
V2 Cs2 Cs1X 152.20(10) 7_556 8_455 ?
V2 Cs2 Cs1 148.93(2) 7_556 8_455 ?
V2 Cs2 H1A 52.6(6) 7_556 5_656 ?
O3 Cs2 Cs1X 42.86(14) 8_455 8_455 ?
O3 Cs2 Cs1 38.97(5) 8_455 8_455 ?
O3 Cs2 V1 121.05(5) 8_455 7_556 ?
O3 Cs2 V2 131.68(5) 8_455 7_556 ?
O3 Cs2 O4 110.12(7) 8_455 7_556 ?
O3 Cs2 O4 50.50(7) 8_455 8_455 ?
O3 Cs2 O7 137.31(7) 8_455 7_556 ?
O3 Cs2 O7 84.03(7) 8_455 . ?
O3 Cs2 O8 82.43(8) 8_455 . ?
O3 Cs2 O9 74.49(8) 8_455 . ?
O3 Cs2 N2 134.22(7) 8_455 7_556 ?
O3 Cs2 H1A 79.1(6) 8_455 5_656 ?
O4 Cs2 Cs1X 120.10(12) 7_556 8_455 ?
O4 Cs2 Cs1X 67.40(8) 8_455 8_455 ?
O4 Cs2 Cs1 123.07(5) 7_556 8_455 ?
O4 Cs2 Cs1 67.91(5) 8_455 8_455 ?
O4 Cs2 V1 17.52(5) 7_556 7_556 ?
O4 Cs2 V1 75.58(5) 8_455 7_556 ?
O4 Cs2 V2 135.04(5) 8_455 7_556 ?
O4 Cs2 V2 87.70(5) 7_556 7_556 ?
O4 Cs2 O4 61.04(9) 8_455 7_556 ?
O4 Cs2 O7 133.95(7) 8_455 . ?
O4 Cs2 O7 154.12(7) 8_455 7_556 ?
O4 Cs2 O7 99.83(7) 7_556 7_556 ?
O4 Cs2 O9 92.05(8) 7_556 . ?
O4 Cs2 O9 66.78(8) 8_455 . ?
O4 Cs2 N2 60.03(7) 7_556 7_556 ?
O4 Cs2 N2 111.09(7) 8_455 7_556 ?
O4 Cs2 H1A 110.53(15) 7_556 5_656 ?
O4 Cs2 H1A 106.3(5) 8_455 5_656 ?
O7 Cs2 Cs1X 137.40(8) 7_556 8_455 ?
O7 Cs2 Cs1X 74.16(11) . 8_455 ?
O7 Cs2 Cs1 135.94(5) 7_556 8_455 ?
O7 Cs2 Cs1 71.60(5) . 8_455 ?
O7 Cs2 V1 83.10(5) 7_556 7_556 ?
O7 Cs2 V1 147.95(5) . 7_556 ?
O7 Cs2 V2 78.16(5) . 7_556 ?
O7 Cs2 V2 19.35(5) 7_556 7_556 ?
O7 Cs2 O4 164.67(8) . 7_556 ?
O7 Cs2 O7 64.98(8) . 7_556 ?
O7 Cs2 O9 135.27(7) 7_556 . ?
O7 Cs2 O9 97.61(7) . . ?
O7 Cs2 N2 106.05(7) . 7_556 ?
O7 Cs2 N2 43.73(6) 7_556 7_556 ?
O7 Cs2 H1A 61.9(6) 7_556 5_656 ?
O7 Cs2 H1A 65.25(10) . 5_656 ?
O8 Cs2 Cs1X 43.82(10) . 8_455 ?
O8 Cs2 Cs1 45.66(6) . 8_455 ?
O8 Cs2 V1 143.64(5) . 7_556 ?
O8 Cs2 V2 116.79(6) . 7_556 ?
O8 Cs2 O4 134.73(7) . 7_556 ?
O8 Cs2 O4 108.09(8) . 8_455 ?
O8 Cs2 O7 97.77(7) . 7_556 ?
O8 Cs2 O7 50.69(7) . . ?
O8 Cs2 O9 48.16(7) . . ?
O8 Cs2 N2 138.51(8) . 7_556 ?
O8 Cs2 H1A 114.58(12) . 5_656 ?
O9 Cs2 Cs1X 38.52(17) . 8_455 ?
O9 Cs2 Cs1 43.64(6) . 8_455 ?
O9 Cs2 V1 107.75(5) . 7_556 ?
O9 Cs2 V2 151.84(6) . 7_556 ?
O9 Cs2 N2 143.68(7) . 7_556 ?
O9 Cs2 H1A 149.9(5) . 5_656 ?
N2 Cs2 Cs1X 177.07(14) 7_556 8_455 ?
N2 Cs2 Cs1 172.28(5) 7_556 8_455 ?
N2 Cs2 V1 42.52(5) 7_556 7_556 ?
N2 Cs2 V2 27.89(5) 7_556 7_556 ?
N2 Cs2 H1A 66.4(5) 7_556 5_656 ?
Cs1 V1 Cs2 137.72(4) . 7_556 ?
Cs2 V1 Cs1 76.76(2) 8_556 . ?
Cs2 V1 Cs2 82.596(12) 8_556 7_556 ?
O2 V1 Cs1 52.14(7) . . ?
O2 V1 Cs2 114.34(8) . 7_556 ?
O2 V1 Cs2 120.92(8) . 8_556 ?
O2 V1 O5 144.96(13) . . ?
O2 V1 N1 83.04(11) . . ?
O3 V1 Cs1 47.11(10) . . ?
O3 V1 Cs2 135.85(10) . 7_556 ?
O3 V1 Cs2 54.08(10) . 8_556 ?
O3 V1 O2 96.99(12) . . ?
O3 V1 O5 91.40(13) . . ?
O3 V1 N1 153.10(13) . . ?
O4 V1 Cs1 104.19(11) . . ?
O4 V1 Cs2 55.21(10) . 8_556 ?
O4 V1 Cs2 35.64(10) . 7_556 ?
O4 V1 O2 106.45(14) . . ?
O4 V1 O3 107.76(14) . . ?
O4 V1 O5 103.14(14) . . ?
O4 V1 N1 97.89(13) . . ?
O5 V1 Cs1 135.71(9) . . ?
O5 V1 Cs2 91.38(8) . 8_556 ?
O5 V1 Cs2 80.54(8) . 7_556 ?
O5 V1 N1 74.65(11) . . ?
N1 V1 Cs1 133.90(8) . . ?
N1 V1 Cs2 65.43(8) . 7_556 ?
N1 V1 Cs2 146.58(8) . 8_556 ?
Cs1X V2 Cs1 6.51(16) 8_455 8_455 ?
Cs1X V2 Cs2 150.70(7) 8_455 7_556 ?
Cs1 V2 Cs2 150.782(16) 8_455 7_556 ?
O6 V2 Cs1X 49.0(2) . 8_455 ?
O6 V2 Cs1 42.64(10) . 8_455 ?
O6 V2 Cs2 134.00(11) . 7_556 ?
O6 V2 O7 108.94(15) . . ?
O6 V2 O8 100.37(14) . . ?
O6 V2 N2 96.03(14) . . ?
O6 V2 N4 123.73(14) . . ?
O7 V2 Cs1X 109.41(12) . 8_455 ?
O7 V2 Cs1 108.81(10) . 8_455 ?
O7 V2 Cs2 41.98(10) . 7_556 ?
O7 V2 O8 97.97(13) . . ?
O7 V2 N2 94.16(13) . . ?
O7 V2 N4 126.31(14) . . ?
O8 V2 Cs1X 51.5(2) . 8_455 ?
O8 V2 Cs1 57.89(11) . 8_455 ?
O8 V2 Cs2 115.95(10) . 7_556 ?
O8 V2 N2 155.15(12) . . ?
O8 V2 N4 83.17(12) . . ?
N2 V2 Cs1X 142.15(18) . 8_455 ?
N2 V2 Cs1 136.96(10) . 8_455 ?
N2 V2 Cs2 61.82(10) . 7_556 ?
N2 V2 N4 72.18(12) . . ?
N4 V2 Cs1X 112.24(16) . 8_455 ?
N4 V2 Cs1 116.23(9) . 8_455 ?
N4 V2 Cs2 89.31(9) . 7_556 ?
Cs1X O1 Cs1 8.5(2) . . ?
C1 O1 Cs1X 110.0(3) . . ?
C1 O1 Cs1 112.7(2) . . ?
C2 O1 Cs1X 132.6(2) . . ?
C2 O1 Cs1 130.2(2) . . ?
C2 O1 C1 117.1(3) . . ?
Cs1 O1W H1WA 94.5 . . ?
Cs1 O1W H1WB 96.2 . . ?
H1WA O1W H1WB 79.4 . . ?
Cs1X O2W Cs1X 139.1(5) 2_756 . ?
Cs1X O2W H2W 107.1 . . ?
Cs1X O2W H2W 98.99(17) . 2_756 ?
Cs1X O2W H2W 107.08(14) 2_756 2_756 ?
Cs1X O2W H2W 99.0 2_756 . ?
Cs1 O2W Cs1X 7.69(18) 2_756 2_756 ?
Cs1 O2W Cs1X 7.69(18) . . ?
Cs1 O2W Cs1X 131.4(3) 2_756 . ?
Cs1 O2W Cs1X 131.4(3) . 2_756 ?
Cs1 O2W Cs1 123.72(17) 2_756 . ?
Cs1 O2W H2W 104.3 2_756 . ?
Cs1 O2W H2W 111.1 . . ?
Cs1 O2W H2W 104.30(5) . 2_756 ?
Cs1 O2W H2W 111.08(5) 2_756 2_756 ?
H2W O2W H2W 99.9 . 2_756 ?
Cs1X O2 Cs1 8.3(2) . . ?
V1 O2 Cs1X 99.38(13) . . ?
V1 O2 Cs1 99.66(10) . . ?
C7 O2 Cs1X 122.2(2) . . ?
C7 O2 Cs1 124.8(2) . . ?
C7 O2 V1 132.9(2) . . ?
Cs1 O3W Cs1 102.9(4) 2_756 . ?
Cs1 O3W H3WA 121.67(11) . 2_756 ?
Cs1 O3W H3WA 112.5 . . ?
Cs1 O3W H3WA 112.55(12) 2_756 2_756 ?
Cs1 O3W H3WA 121.7 2_756 . ?
Cs1 O3W H3WB 111.5 2_756 . ?
Cs1 O3W H3WB 111.49(9) . 2_756 ?
Cs1 O3W H3WB 113.2 . . ?
Cs1 O3W H3WB 113.16(9) 2_756 2_756 ?
Cs1 O3W H3WC 144.9 2_756 . ?
Cs1 O3W H3WC 110.9(9) 2_756 2_756 ?
Cs1 O3W H3WC 110.9 . . ?
Cs1 O3W H3WC 144.9(8) . 2_756 ?
H3WA O3W Cs1 112.5 . . ?
H3WA O3W Cs1 121.7 . 2_756 ?
H3WA O3W H3WA 0.0 . . ?
H3WA O3W H3WA 86.4 . 2_756 ?
H3WA O3W H3WA 86.4 . 2_756 ?
H3WA O3W H3WB 10.4 . 2_756 ?
H3WA O3W H3WB 95.5 . . ?
H3WA O3W H3WB 10.4 . 2_756 ?
H3WA O3W H3WB 95.5 . . ?
H3WA O3W H3WC 40.0 . 2_756 ?
H3WA O3W H3WC 52.5 . . ?
H3WA O3W H3WC 52.5 . . ?
H3WA O3W H3WC 40.0 . 2_756 ?
H3WB O3W H3WA 10.4 . 2_756 ?
H3WB O3W H3WA 95.5 2_756 2_756 ?
H3WB O3W H3WB 104.9 . 2_756 ?
H3WB O3W H3WC 46.2 2_756 2_756 ?
H3WB O3W H3WC 46.2 . . ?
H3WB O3W H3WC 62.9 . 2_756 ?
H3WC O3W H3WA 40.0 . 2_756 ?
H3WC O3W H3WA 52.5 2_756 2_756 ?
H3WC O3W H3WB 62.9 . 2_756 ?
H3WC O3W H3WC 38.9 . 2_756 ?
Cs1X O3WX H3WA 98.1 . . ?
Cs1X O3WX H3WA 153(2) . 2_756 ?
Cs1X O3WX H3WB 96.4(5) . 2_756 ?
Cs1X O3WX H3WB 163.4 . . ?
Cs1X O3WX H3WC 123.6(19) . 2_756 ?
Cs1X O3WX H3WC 113.0 . . ?
Cs1X O3WX H3WD 117.5 . . ?
Cs1 O3WX Cs1X 96.7(4) 2_756 . ?
Cs1 O3WX Cs1X 0.95(9) . . ?
Cs1 O3WX Cs1 96.2(4) . 2_756 ?
Cs1 O3WX H3WA 97.3 . . ?
Cs1 O3WX H3WA 89(2) 2_756 2_756 ?
Cs1 O3WX H3WA 152(2) . 2_756 ?
Cs1 O3WX H3WA 85.6 2_756 . ?
Cs1 O3WX H3WB 95.5(6) . 2_756 ?
Cs1 O3WX H3WB 92.7 2_756 . ?
Cs1 O3WX H3WB 81.6(9) 2_756 2_756 ?
Cs1 O3WX H3WB 163.0 . . ?
Cs1 O3WX H3WC 110.2 2_756 . ?
Cs1 O3WX H3WC 112.5 . . ?
Cs1 O3WX H3WC 123(2) . 2_756 ?
Cs1 O3WX H3WC 82.9(13) 2_756 2_756 ?
Cs1 O3WX H3WD 120.4 2_756 . ?
Cs1 O3WX H3WD 118.5 . . ?
H3WA O3WX H3WA 55.7 . 2_756 ?
H3WA O3WX H3WB 4.6 . 2_756 ?
H3WA O3WX H3WB 69.0 . . ?
H3WA O3WX H3WC 31.3 . . ?
H3WA O3WX H3WC 25.5 . 2_756 ?
H3WA O3WX H3WD 130.2 . . ?
H3WB O3WX H3WA 13.5 . 2_756 ?
H3WB O3WX H3WA 58.1 2_756 2_756 ?
H3WB O3WX H3WB 71.5 . 2_756 ?
H3WB O3WX H3WC 27.5 2_756 2_756 ?
H3WB O3WX H3WC 44.1 . 2_756 ?
H3WB O3WX H3WC 50.7 . . ?
H3WB O3WX H3WD 68.2 . . ?
H3WC O3WX Cs1X 113.0 . . ?
H3WC O3WX Cs1 112.5 . . ?
H3WC O3WX Cs1 110.2 . 2_756 ?
H3WC O3WX H3WA 40.9 . 2_756 ?
H3WC O3WX H3WA 30.7 2_756 2_756 ?
H3WC O3WX H3WA 31.3 . . ?
H3WC O3WX H3WA 40.9 . 2_756 ?
H3WC O3WX H3WB 35.8 . 2_756 ?
H3WC O3WX H3WB 35.8 . 2_756 ?
H3WC O3WX H3WB 50.7 . . ?
H3WC O3WX H3WC 0.0 . . ?
H3WC O3WX H3WC 27.8 . 2_756 ?
H3WC O3WX H3WC 27.8 . 2_756 ?
H3WC O3WX H3WD 99.7 . . ?
H3WC O3WX H3WD 99.7 . . ?
H3WD O3WX H3WA 81.2 . 2_756 ?
H3WD O3WX H3WB 134.3 . 2_756 ?
H3WD O3WX H3WC 110.2 . 2_756 ?
Cs1 O3 Cs1X 8.4(2) . . ?
Cs1 O3 Cs2 101.92(9) . 8_556 ?
Cs2 O3 Cs1X 95.3(2) 8_556 . ?
V1 O3 Cs1X 106.32(18) . . ?
V1 O3 Cs1 109.67(12) . . ?
V1 O3 Cs2 100.17(12) . 8_556 ?
Cs2 O4 Cs2 116.95(9) 8_556 7_556 ?
V1 O4 Cs2 126.85(14) . 7_556 ?
V1 O4 Cs2 99.53(12) . 8_556 ?
C9 O5 V1 118.4(2) . . ?
Cs1 O6 Cs1X 8.02(19) 8_455 8_455 ?
V2 O6 Cs1X 108.2(3) . 8_455 ?
V2 O6 Cs1 116.01(14) . 8_455 ?
Cs2 O7 Cs2 115.02(8) . 7_556 ?
V2 O7 Cs2 118.67(13) . 7_556 ?
V2 O7 Cs2 108.10(12) . . ?
Cs1X O8 Cs1 6.80(19) 8_455 8_455 ?
Cs2 O8 Cs1X 93.59(11) . 8_455 ?
Cs2 O8 Cs1 93.73(7) . 8_455 ?
V2 O8 Cs1X 100.7(2) . 8_455 ?
V2 O8 Cs1 94.06(12) . 8_455 ?
V2 O8 Cs2 101.24(11) . . ?
C16 O8 Cs1X 91.8(3) . 8_455 ?
C16 O8 Cs1 97.6(2) . 8_455 ?
C16 O8 Cs2 119.6(2) . . ?
C16 O8 V2 136.4(3) . . ?
Cs1X O9 Cs1 3.20(13) 8_455 8_455 ?
Cs1X O9 Cs2 95.74(16) 8_455 . ?
Cs1 O9 Cs2 92.61(7) 8_455 . ?
C15 O9 Cs1X 99.1(3) . 8_455 ?
C15 O9 Cs1 101.0(2) . 8_455 ?
C15 O9 Cs2 113.6(2) . . ?
C15 O9 C17 117.4(3) . . ?
C17 O9 Cs1X 105.6(3) . 8_455 ?
C17 O9 Cs1 106.7(3) . 8_455 ?
C17 O9 Cs2 119.7(3) . . ?
N2 N1 V1 112.5(2) . . ?
C8 N1 V1 128.2(3) . . ?
C8 N1 N2 119.0(3) . . ?
V2 N2 Cs2 90.29(11) . 7_556 ?
N1 N2 Cs2 84.68(19) . 7_556 ?
N1 N2 V2 129.3(2) . . ?
C9 N2 Cs2 92.9(2) . 7_556 ?
C9 N2 V2 119.7(2) . . ?
C9 N2 N1 111.0(3) . . ?
Cs1X N3 Cs1 7.46(19) 4_656 4_656 ?
N4 N3 Cs1X 126.1(2) . 4_656 ?
N4 N3 Cs1 122.6(2) . 4_656 ?
C9 N3 Cs1X 111.5(3) . 4_656 ?
C9 N3 Cs1 118.5(2) . 4_656 ?
C9 N3 N4 109.3(3) . . ?
N3 N4 V2 118.3(2) . . ?
C10 N4 V2 127.8(3) . . ?
C10 N4 N3 113.9(3) . . ?
Cs1 C1 H1A 120.1 . . ?
Cs1 C1 H1B 129.7 . . ?
Cs1 C1 H1C 62.6 . . ?
Cs2 C1 Cs1 136.17(12) 5_656 . ?
Cs2 C1 H1A 65.0 5_656 . ?
Cs2 C1 H1B 72.2 5_656 . ?
Cs2 C1 H1C 74.5 5_656 . ?
O1 C1 Cs1 47.12(18) . . ?
O1 C1 Cs2 174.3(3) . 5_656 ?
O1 C1 H1A 109.5 . . ?
O1 C1 H1B 109.5 . . ?
O1 C1 H1C 109.5 . . ?
H1A C1 H1B 109.5 . . ?
H1A C1 H1C 109.5 . . ?
H1B C1 H1C 109.5 . . ?
O1 C2 C3 124.1(3) . . ?
O1 C2 C7 115.1(3) . . ?
C3 C2 C7 120.8(3) . . ?
Cs2 C3 H3 44.6 3_545 . ?
C2 C3 Cs2 158.6(3) . 3_545 ?
C2 C3 H3 119.8 . . ?
C2 C3 C4 120.4(4) . . ?
C4 C3 Cs2 77.1(2) . 3_545 ?
C4 C3 H3 119.8 . . ?
Cs2 C4 H4 40.6 3_545 . ?
C3 C4 Cs2 81.4(2) . 3_545 ?
C3 C4 H4 120.1 . . ?
C5 C4 Cs2 155.8(3) . 3_545 ?
C5 C4 C3 119.8(4) . . ?
C5 C4 H4 120.1 . . ?
C4 C5 H5 119.7 . . ?
C4 C5 C6 120.6(4) . . ?
C6 C5 H5 119.7 . . ?
C5 C6 C8 117.5(3) . . ?
C7 C6 C5 120.1(3) . . ?
C7 C6 C8 122.3(3) . . ?
O2 C7 C2 118.6(3) . . ?
O2 C7 C6 123.1(3) . . ?
C6 C7 C2 118.3(3) . . ?
N1 C8 C6 123.5(3) . . ?
N1 C8 H8 118.2 . . ?
C6 C8 H8 118.2 . . ?
O5 C9 N2 120.3(3) . . ?
O5 C9 N3 119.6(3) . . ?
N3 C9 N2 120.1(3) . . ?
N4 C10 H10 117.2 . . ?
N4 C10 C11 125.5(4) . . ?
C11 C10 H10 117.2 . . ?
C12 C11 C10 118.2(4) . . ?
C16 C11 C10 121.7(3) . . ?
C16 C11 C12 120.1(4) . . ?
C11 C12 H12 119.9 . . ?
C13 C12 C11 120.2(4) . . ?
C13 C12 H12 119.9 . . ?
C12 C13 H13 119.9 . . ?
C12 C13 C14 120.3(4) . . ?
C14 C13 H13 119.9 . . ?
C13 C14 H14 120.0 . . ?
C13 C14 C15 119.9(4) . . ?
C15 C14 H14 120.0 . . ?
Cs1X C15 Cs1 2.46(10) 8_455 8_455 ?
O9 C15 Cs1X 57.2(2) . 8_455 ?
O9 C15 Cs1 58.3(2) . 8_455 ?
O9 C15 C14 124.4(4) . . ?
O9 C15 C16 115.3(3) . . ?
C14 C15 Cs1X 128.9(3) . 8_455 ?
C14 C15 Cs1 130.7(3) . 8_455 ?
C14 C15 C16 120.3(4) . . ?
C16 C15 Cs1X 83.0(3) . 8_455 ?
C16 C15 Cs1 80.6(2) . 8_455 ?
Cs1X C16 Cs1 4.76(14) 8_455 8_455 ?
O8 C16 Cs1X 65.7(3) . 8_455 ?
O8 C16 Cs1 62.2(2) . 8_455 ?
O8 C16 C11 122.1(3) . . ?
O8 C16 C15 118.6(4) . . ?
C11 C16 Cs1X 134.7(3) . 8_455 ?
C11 C16 Cs1 132.9(2) . 8_455 ?
C11 C16 C15 119.2(4) . . ?
C15 C16 Cs1X 73.6(3) . 8_455 ?
C15 C16 Cs1 78.3(2) . 8_455 ?
Cs1X C17 H17A 86.3 8_455 . ?
Cs1X C17 H17B 75.5 8_455 . ?
Cs1X C17 H17C 159.6 8_455 . ?
O9 C17 Cs1X 51.5(3) . 8_455 ?
O9 C17 H17A 109.5 . . ?
O9 C17 H17B 109.5 . . ?
O9 C17 H17C 109.5 . . ?
H17A C17 H17B 109.5 . . ?
H17A C17 H17C 109.5 . . ?
H17B C17 H17C 109.5 . . ?

loop_
_geom_bond_atom_site_label_1
_geom_bond_atom_site_label_2
_geom_bond_distance
_geom_bond_site_symmetry_2
_geom_bond_publ_flag
Cs1X Cs1 5.634(12) 2_756 ?
Cs1X O1 2.913(6) . ?
Cs1X O2W 3.188(8) . ?
Cs1X H2W 3.437(6) 2_756 ?
Cs1X O2 3.162(5) . ?
Cs1X O3WX 3.806(17) . ?
Cs1X O3 3.143(6) . ?
Cs1X O6 3.185(7) 8_556 ?
Cs1X O8 3.192(8) 8_556 ?
Cs1X O9 2.880(13) 8_556 ?
Cs1X N3 3.426(6) 4_646 ?
Cs1X H17B 3.43(3) 8_556 ?
Cs1 O1 3.038(3) . ?
Cs1 O1W 3.556(4) . ?
Cs1 O2W 2.993(2) . ?
Cs1 H2W 3.4106 . ?
Cs1 H2W 3.322(3) 2_756 ?
Cs1 O2 3.165(2) . ?
Cs1 O3W 3.375(9) . ?
Cs1 O3WX 3.352(11) . ?
Cs1 O3WX 3.73(2) 2_756 ?
Cs1 O3 3.075(3) . ?
Cs1 O6 3.043(3) 8_556 ?
Cs1 O8 3.428(4) 8_556 ?
Cs1 O9 3.304(4) 8_556 ?
Cs1 N3 3.505(3) 4_646 ?
Cs2 V1 4.3129(6) 7_556 ?
Cs2 V2 4.3322(6) 7_556 ?
Cs2 O3 3.083(3) 8_455 ?
Cs2 O4 3.121(3) 8_455 ?
Cs2 O4 3.140(3) 7_556 ?
Cs2 O7 3.132(3) . ?
Cs2 O7 3.303(3) 7_556 ?
Cs2 O8 3.120(3) . ?
Cs2 O9 3.311(3) . ?
Cs2 N2 3.819(3) 7_556 ?
Cs2 H1A 3.371(7) 5_656 ?
V1 O2 1.894(3) . ?
V1 O3 1.654(3) . ?
V1 O4 1.622(3) . ?
V1 O5 1.964(3) . ?
V1 N1 2.165(3) . ?
V2 O6 1.636(3) . ?
V2 O7 1.636(3) . ?
V2 O8 1.903(3) . ?
V2 N2 2.027(3) . ?
V2 N4 2.152(3) . ?
O1 C1 1.431(5) . ?
O1 C2 1.374(5) . ?
O1W H1WA 0.8649 . ?
O1W H1WB 0.9503 . ?
O2W H2W 0.8807 . ?
O2W H2W 0.8807 2_756 ?
O2 C7 1.342(5) . ?
O3W H3WA 0.8271 . ?
O3W H3WA 0.8271 . ?
O3W H3WA 0.8271 2_756 ?
O3W H3WB 0.8794 2_756 ?
O3W H3WB 0.8794 . ?
O3W H3WC 0.8758 . ?
O3W H3WC 0.88(2) 2_756 ?
O3WX H3WA 1.3538 . ?
O3WX H3WB 0.4744 . ?
O3WX H3WC 1.19(3) 2_756 ?
O3WX H3WC 0.8822 . ?
O3WX H3WC 0.8822 . ?
O3WX H3WD 0.8531 . ?
O5 C9 1.299(5) . ?
O8 C16 1.339(5) . ?
O9 C15 1.377(5) . ?
O9 C17 1.435(5) . ?
N1 N2 1.386(4) . ?
N1 C8 1.287(5) . ?
N2 C9 1.350(5) . ?
N3 N4 1.407(4) . ?
N3 C9 1.318(5) . ?
N4 C10 1.298(5) . ?
C1 H1A 0.9800 . ?
C1 H1B 0.9800 . ?
C1 H1C 0.9800 . ?
C2 C3 1.374(6) . ?
C2 C7 1.419(5) . ?
C3 H3 0.9500 . ?
C3 C4 1.403(6) . ?
C4 H4 0.9500 . ?
C4 C5 1.367(6) . ?
C5 H5 0.9500 . ?
C5 C6 1.412(5) . ?
C6 C7 1.395(5) . ?
C6 C8 1.439(5) . ?
C8 H8 0.9500 . ?
C10 H10 0.9500 . ?
C10 C11 1.439(5) . ?
C11 C12 1.406(5) . ?
C11 C16 1.396(6) . ?
C12 H12 0.9500 . ?
C12 C13 1.374(6) . ?
C13 H13 0.9500 . ?
C13 C14 1.395(7) . ?
C14 H14 0.9500 . ?
C14 C15 1.396(6) . ?
C15 C16 1.399(5) . ?
C17 H17A 0.9800 . ?
C17 H17B 0.9800 . ?
C17 H17C 0.9800 . ?

loop_
_geom_hbond_atom_site_label_D
_geom_hbond_atom_site_label_H
_geom_hbond_atom_site_label_A
_geom_hbond_distance_DH
_geom_hbond_distance_HA
_geom_hbond_distance_DA
_geom_hbond_angle_DHA
_geom_hbond_site_symmetry_A
_geom_hbond_publ_flag
O1W H1WA O3 0.86 2.19 2.805(4) 127.4 . yes
O3W H3WA O1W 0.83 2.38 2.812(8) 113.3 . yes
O3WX H3WB O1W 0.47 2.44 2.841(13) 143.8 2_756 yes
O3WX H3WC O1W 0.88 2.35 2.85(2) 116.0 . yes
C8 H8 O6 0.95 2.39 3.124(5) 133.8 . yes
C17 H17A O4 0.98 2.54 3.367(6) 142.0 8_455 yes
C17 H17B O1W 0.98 2.59 3.319(6) 131.5 5_666 yes

loop_
_geom_torsion_atom_site_label_1
_geom_torsion_atom_site_label_2
_geom_torsion_atom_site_label_3
_geom_torsion_atom_site_label_4
_geom_torsion
_geom_torsion_site_symmetry_1
_geom_torsion_site_symmetry_2
_geom_torsion_site_symmetry_3
_geom_torsion_site_symmetry_4
_geom_torsion_publ_flag
Cs1X V2 O6 Cs1 -2.12(11) 8_455 . . 8_455 ?
Cs1X V2 O7 Cs2 -172.2(2) 8_455 . . 7_556 ?
Cs1X V2 O7 Cs2 -38.9(2) 8_455 . . . ?
Cs1X O1 C1 Cs1 -8.6(2) . . . . ?
Cs1X O1 C2 C3 -178.1(5) . . . . ?
Cs1X O1 C2 C7 0.9(6) . . . . ?
Cs1X O2 C7 C2 -3.4(5) . . . . ?
Cs1X O2 C7 C6 177.7(4) . . . . ?
Cs1X O8 C16 Cs1 -3.55(12) 8_455 . . 8_455 ?
Cs1X O8 C16 C11 -128.8(4) 8_455 . . . ?
Cs1X O8 C16 C15 53.2(4) 8_455 . . . ?
Cs1X O9 C15 Cs1 -2.63(12) 8_455 . . 8_455 ?
Cs1X O9 C15 C14 117.7(4) 8_455 . . . ?
Cs1X O9 C15 C16 -62.3(4) 8_455 . . . ?
Cs1X N3 N4 V2 143.0(3) 4_656 . . . ?
Cs1X N3 N4 C10 -36.5(5) 4_656 . . . ?
Cs1X N3 C9 O5 35.1(4) 4_656 . . . ?
Cs1X N3 C9 N2 -144.8(3) 4_656 . . . ?
Cs1X C15 C16 Cs1 -0.49(9) 8_455 . . 8_455 ?
Cs1X C15 C16 O8 -49.5(3) 8_455 . . . ?
Cs1X C15 C16 C11 132.5(3) 8_455 . . . ?
Cs1 V1 O2 Cs1X 8.4(2) . . . . ?
Cs1 V1 O2 C7 161.4(4) . . . . ?
Cs1 V1 O3 Cs1X -8.05(19) . . . . ?
Cs1 V1 O3 Cs2 -106.67(14) . . . 8_556 ?
Cs1 V1 O4 Cs2 -163.17(13) . . . 7_556 ?
Cs1 V1 O4 Cs2 62.40(9) . . . 8_556 ?
Cs1 V2 O6 Cs1X 2.12(11) 8_455 . . 8_455 ?
Cs1 V2 O7 Cs2 -179.04(8) 8_455 . . 7_556 ?
Cs1 V2 O7 Cs2 -45.74(13) 8_455 . . . ?
Cs1 O1 C2 C3 171.0(3) . . . . ?
Cs1 O1 C2 C7 -10.0(5) . . . . ?
Cs1 O2 C7 C2 6.1(5) . . . . ?
Cs1 O2 C7 C6 -172.9(3) . . . . ?
Cs1 O8 C16 Cs1X 3.55(12) 8_455 . . 8_455 ?
Cs1 O8 C16 C11 -125.3(3) 8_455 . . . ?
Cs1 O8 C16 C15 56.8(4) 8_455 . . . ?
Cs1 O9 C15 Cs1X 2.63(12) 8_455 . . 8_455 ?
Cs1 O9 C15 C14 120.3(4) 8_455 . . . ?
Cs1 O9 C15 C16 -59.7(4) 8_455 . . . ?
Cs1 O9 C17 Cs1X -3.10(14) 8_455 . . 8_455 ?
Cs1 N3 N4 V2 151.00(14) 4_656 . . . ?
Cs1 N3 N4 C10 -28.5(4) 4_656 . . . ?
Cs1 N3 C9 O5 32.0(5) 4_656 . . . ?
Cs1 N3 C9 N2 -147.8(3) 4_656 . . . ?
Cs1 C15 C16 Cs1X 0.49(9) 8_455 . . 8_455 ?
Cs1 C15 C16 O8 -49.0(3) 8_455 . . . ?
Cs1 C15 C16 C11 133.0(3) 8_455 . . . ?
Cs2 V1 O2 Cs1X -28.1(3) 8_556 . . . ?
Cs2 V1 O2 Cs1X -124.2(3) 7_556 . . . ?
Cs2 V1 O2 Cs1 -36.51(12) 8_556 . . . ?
Cs2 V1 O2 Cs1 -132.60(6) 7_556 . . . ?
Cs2 V1 O2 C7 124.9(3) 8_556 . . . ?
Cs2 V1 O2 C7 28.8(4) 7_556 . . . ?
Cs2 V1 O3 Cs1X 98.6(3) 8_556 . . . ?
Cs2 V1 O3 Cs1X 111.5(3) 7_556 . . . ?
Cs2 V1 O3 Cs1 106.67(14) 8_556 . . . ?
Cs2 V1 O3 Cs1 119.53(11) 7_556 . . . ?
Cs2 V1 O3 Cs2 12.85(17) 7_556 . . 8_556 ?
Cs2 V1 O4 Cs2 134.4(2) 8_556 . . 7_556 ?
Cs2 V1 O4 Cs2 -134.4(2) 7_556 . . 8_556 ?
Cs2 V2 O6 Cs1X 140.06(12) 7_556 . . 8_455 ?
Cs2 V2 O6 Cs1 137.94(8) 7_556 . . 8_455 ?
Cs2 V2 O7 Cs2 133.30(19) 7_556 . . . ?
Cs2 O8 C16 Cs1X -95.2(2) . . . 8_455 ?
Cs2 O8 C16 Cs1 -98.71(19) . . . 8_455 ?
Cs2 O8 C16 C11 136.0(3) . . . . ?
Cs2 O8 C16 C15 -42.0(5) . . . . ?
Cs2 O9 C15 Cs1X 100.4(2) . . . 8_455 ?
Cs2 O9 C15 Cs1 97.78(16) . . . 8_455 ?
Cs2 O9 C15 C14 -141.9(3) . . . . ?
Cs2 O9 C15 C16 38.1(4) . . . . ?
Cs2 O9 C17 Cs1X -106.2(3) . . . 8_455 ?
Cs2 N2 C9 O5 83.5(3) 7_556 . . . ?
Cs2 N2 C9 N3 -96.7(4) 7_556 . . . ?
Cs2 C3 C4 C5 -167.4(4) 3_545 . . . ?
Cs2 C4 C5 C6 -149.2(5) 3_545 . . . ?
V1 O2 C7 C2 -151.4(3) . . . . ?
V1 O2 C7 C6 29.7(5) . . . . ?
V1 O5 C9 N2 -12.8(5) . . . . ?
V1 O5 C9 N3 167.4(3) . . . . ?
V1 N1 N2 Cs2 -77.39(16) . . . 7_556 ?
V1 N1 N2 V2 -163.40(19) . . . . ?
V1 N1 N2 C9 13.7(4) . . . . ?
V1 N1 C8 C6 -7.2(6) . . . . ?
V2 O8 C16 Cs1X 107.7(4) . . . 8_455 ?
V2 O8 C16 Cs1 104.1(4) . . . 8_455 ?
V2 O8 C16 C11 -21.2(6) . . . . ?
V2 O8 C16 C15 160.9(3) . . . . ?
V2 N2 C9 O5 175.5(3) . . . . ?
V2 N2 C9 N3 -4.7(5) . . . . ?
V2 N4 C10 C11 -0.1(6) . . . . ?
O1 C2 C3 Cs2 -38.0(10) . . . 3_545 ?
O1 C2 C3 C4 -179.7(4) . . . . ?
O1 C2 C7 O2 1.8(5) . . . . ?
O1 C2 C7 C6 -179.2(3) . . . . ?
O2 V1 O3 Cs1X -24.8(3) . . . . ?
O2 V1 O3 Cs1 -16.73(14) . . . . ?
O2 V1 O3 Cs2 -123.40(11) . . . 8_556 ?
O2 V1 O4 Cs2 116.57(11) . . . 8_556 ?
O2 V1 O4 Cs2 -109.00(16) . . . 7_556 ?
O3 V1 O2 Cs1X 23.9(3) . . . . ?
O3 V1 O2 Cs1 15.49(14) . . . . ?
O3 V1 O2 C7 176.9(3) . . . . ?
O3 V1 O4 Cs2 147.83(16) . . . 7_556 ?
O3 V1 O4 Cs2 13.40(15) . . . 8_556 ?
O4 V1 O2 Cs1X -87.0(3) . . . . ?
O4 V1 O2 Cs1 -95.40(13) . . . . ?
O4 V1 O2 C7 66.0(4) . . . . ?
O4 V1 O3 Cs1X 85.0(3) . . . . ?
O4 V1 O3 Cs1 93.08(16) . . . . ?
O4 V1 O3 Cs2 -13.59(16) . . . 8_556 ?
O5 V1 O2 Cs1X 126.5(3) . . . . ?
O5 V1 O2 Cs1 118.07(18) . . . . ?
O5 V1 O2 C7 -80.5(4) . . . . ?
O5 V1 O3 Cs1X -170.7(3) . . . . ?
O5 V1 O3 Cs1 -162.64(13) . . . . ?
O5 V1 O3 Cs2 90.69(11) . . . 8_556 ?
O5 V1 O4 Cs2 52.02(19) . . . 7_556 ?
O5 V1 O4 Cs2 -82.41(11) . . . 8_556 ?
O6 V2 O7 Cs2 135.77(14) . . . 7_556 ?
O6 V2 O7 Cs2 -90.93(14) . . . . ?
O7 V2 O6 Cs1X 99.63(17) . . . 8_455 ?
O7 V2 O6 Cs1 97.51(15) . . . 8_455 ?
O8 V2 O6 Cs1X -2.61(18) . . . 8_455 ?
O8 V2 O6 Cs1 -4.73(16) . . . 8_455 ?
O8 V2 O7 Cs2 12.98(15) . . . . ?
O8 V2 O7 Cs2 -120.33(14) . . . 7_556 ?
O9 C15 C16 Cs1X 48.6(3) . . . 8_455 ?
O9 C15 C16 Cs1 48.1(3) . . . 8_455 ?
O9 C15 C16 O8 -0.9(5) . . . . ?
O9 C15 C16 C11 -179.0(4) . . . . ?
N1 V1 O2 Cs1X 176.8(3) . . . . ?
N1 V1 O2 Cs1 168.39(12) . . . . ?
N1 V1 O2 C7 -30.2(3) . . . . ?
N1 V1 O3 Cs1X -113.2(3) . . . . ?
N1 V1 O3 Cs1 -105.1(3) . . . . ?
N1 V1 O3 Cs2 148.2(2) . . . 8_556 ?
N1 V1 O4 Cs2 -23.97(19) . . . 7_556 ?
N1 V1 O4 Cs2 -158.40(10) . . . 8_556 ?
N1 N2 C9 O5 -1.9(5) . . . . ?
N1 N2 C9 N3 177.9(3) . . . . ?
N2 V2 O6 Cs1X -163.86(16) . . . 8_455 ?
N2 V2 O6 Cs1 -165.98(13) . . . 8_455 ?
N2 V2 O7 Cs2 171.23(12) . . . . ?
N2 V2 O7 Cs2 37.93(15) . . . 7_556 ?
N2 N1 C8 C6 -179.9(3) . . . . ?
N3 N4 C10 C11 179.3(3) . . . . ?
N4 V2 O6 Cs1X -91.28(18) . . . 8_455 ?
N4 V2 O6 Cs1 -93.40(16) . . . 8_455 ?
N4 V2 O7 Cs2 -33.0(2) . . . 7_556 ?
N4 V2 O7 Cs2 100.33(15) . . . . ?
N4 N3 C9 O5 179.0(3) . . . . ?
N4 N3 C9 N2 -0.8(5) . . . . ?
N4 C10 C11 C12 -173.2(4) . . . . ?
N4 C10 C11 C16 7.2(6) . . . . ?
C1 O1 C2 C3 -6.1(6) . . . . ?
C1 O1 C2 C7 172.9(4) . . . . ?
C2 O1 C1 Cs1 177.6(4) . . . . ?
C2 C3 C4 Cs2 166.6(4) . . . 3_545 ?
C2 C3 C4 C5 -0.8(6) . . . . ?
C3 C2 C7 O2 -179.1(4) . . . . ?
C3 C2 C7 C6 -0.1(6) . . . . ?
C3 C4 C5 C6 -0.8(6) . . . . ?
C4 C5 C6 C7 2.0(6) . . . . ?
C4 C5 C6 C8 -176.0(4) . . . . ?
C5 C6 C7 O2 177.4(3) . . . . ?
C5 C6 C7 C2 -1.5(5) . . . . ?
C5 C6 C8 N1 173.5(4) . . . . ?
C7 C2 C3 Cs2 143.0(6) . . . 3_545 ?
C7 C2 C3 C4 1.3(6) . . . . ?
C7 C6 C8 N1 -4.4(6) . . . . ?
C8 N1 N2 Cs2 96.4(3) . . . 7_556 ?
C8 N1 N2 V2 10.4(5) . . . . ?
C8 N1 N2 C9 -172.6(3) . . . . ?
C8 C6 C7 O2 -4.7(6) . . . . ?
C8 C6 C7 C2 176.4(4) . . . . ?
C9 N3 N4 V2 5.7(4) . . . . ?
C9 N3 N4 C10 -173.9(3) . . . . ?
C10 C11 C12 C13 179.7(4) . . . . ?
C10 C11 C16 Cs1X -84.7(5) . . . 8_455 ?
C10 C11 C16 Cs1 -78.6(5) . . . 8_455 ?
C10 C11 C16 O8 1.7(6) . . . . ?
C10 C11 C16 C15 179.6(4) . . . . ?
C11 C12 C13 C14 0.4(7) . . . . ?
C12 C11 C16 Cs1X 95.6(5) . . . 8_455 ?
C12 C11 C16 Cs1 101.7(4) . . . 8_455 ?
C12 C11 C16 O8 -178.0(4) . . . . ?
C12 C11 C16 C15 0.0(6) . . . . ?
C12 C13 C14 C15 0.6(7) . . . . ?
C13 C14 C15 Cs1X -108.2(5) . . . 8_455 ?
C13 C14 C15 Cs1 -105.9(5) . . . 8_455 ?
C13 C14 C15 O9 178.7(4) . . . . ?
C13 C14 C15 C16 -1.3(6) . . . . ?
C14 C15 C16 Cs1X -131.4(4) . . . 8_455 ?
C14 C15 C16 Cs1 -131.9(4) . . . 8_455 ?
C14 C15 C16 O8 179.0(4) . . . . ?
C14 C15 C16 C11 1.0(6) . . . . ?
C15 O9 C17 Cs1X 109.3(4) . . . 8_455 ?
C16 C11 C12 C13 -0.7(6) . . . . ?
C17 O9 C15 Cs1X -112.9(4) . . . 8_455 ?
C17 O9 C15 Cs1 -115.5(4) . . . 8_455 ?
C17 O9 C15 C14 4.8(6) . . . . ?
C17 O9 C15 C16 -175.2(4) . . . . ?

loop_
_exptl_oxdiff_crystal_face_indexfrac_h
_exptl_oxdiff_crystal_face_indexfrac_k
_exptl_oxdiff_crystal_face_indexfrac_l
_exptl_oxdiff_crystal_face_x
_exptl_oxdiff_crystal_face_y
_exptl_oxdiff_crystal_face_z
-9.9181 -0.8485 0.5130 -0.0778 -0.6237 0.7778
-10.0414 1.8623 1.5403 -0.1022 -0.8053 0.5840
-0.7106 10.1728 3.8758 -0.0939 -0.6984 -0.7095
-1.1984 0.0281 -11.4243 0.8522 -0.2011 0.4831
-6.8232 -8.0982 4.0417 -0.4754 0.1172 0.8719
6.2587 7.8077 -6.8816 0.6808 -0.1655 -0.7135
1.2293 0.0086 11.4062 -0.8500 0.2005 -0.4870
-9.6731 0.3290 9.1607 -0.7011 -0.5985 0.3876
9.6160 -0.4702 -9.2681 0.7063 0.6030 -0.3709
10.4270 0.0825 -2.9311 0.2449 0.6862 -0.6849
6.6873 -7.7664 -6.1611 0.3254 0.9259 0.1920
6.9846 6.7439 1.6988 0.0201 0.0441 -0.9988
-1.4722 -10.3411 3.1218 -0.4378 0.6300 0.6415
7.3669 0.2578 5.2769 -0.3726 0.5461 -0.7503
